data_2212201
loop_
_publ_author_name
'Ma, Ji-Long'

_publ_section_title
;
 (<i>E</i>)-3-(4-Methoxyphenyl)-1-(3-nitrophenyl)prop-2-en-1-one
;
_journal_coeditor_code HB2266
_journal_issue 2
_journal_name_full 'Acta Crystallographica Section E'
_journal_page_first o808
_journal_page_last o809
_journal_paper_doi 10.1107/S1600536807001432
_journal_volume 63
_journal_year 2007
_chemical_formula_iupac 'C16 H13 N O4'
_chemical_formula_moiety 'C16 H13 N O4'
_chemical_formula_sum 'C16 H13 N O4'
_chemical_formula_weight 283.27
_chemical_name_systematic
;
(E)-3-(4-Methoxyphenyl)-1-(3-nitrophenyl)prop-2-en-1-one
;
_space_group_IT_number 14
_symmetry_cell_setting monoclinic
_symmetry_space_group_name_Hall '-P 2ybc'
_symmetry_space_group_name_H-M 'P 1 21/c 1'
_atom_sites_solution_hydrogens geom
_atom_sites_solution_primary direct
_atom_sites_solution_secondary difmap
_audit_creation_method SHELXL-97
_cell_angle_alpha 90.00
_cell_angle_beta 110.62(3)
_cell_angle_gamma 90.00
_cell_formula_units_Z 8
_cell_length_a 13.252(3)
_cell_length_b 15.431(3)
_cell_length_c 13.974(3)
_cell_measurement_reflns_used 920
_cell_measurement_temperature 293(2)
_cell_measurement_theta_max 25.49
_cell_measurement_theta_min 2.34
_cell_volume 2674.5(11)
_computing_cell_refinement 'SAINT (Bruker, 2001)'
_computing_data_collection 'SMART (Bruker, 2001)'
_computing_data_reduction SAINT
_computing_molecular_graphics 'ORTEP-3 (Farrugia, 1997)'
_computing_publication_material SHELXL97
_computing_structure_refinement 'SHELXL97 (Sheldrick, 1997)'
_computing_structure_solution 'SHELXS97 (Sheldrick, 1997)'
_diffrn_ambient_temperature 293(2)
_diffrn_measured_fraction_theta_full 0.999
_diffrn_measured_fraction_theta_max 0.999
_diffrn_measurement_device_type 'Bruker SMART CCD'
_diffrn_measurement_method \w
_diffrn_radiation_monochromator graphite
_diffrn_radiation_source 'fine-focus sealed tube'
_diffrn_radiation_type MoK\a
_diffrn_radiation_wavelength 0.71073
_diffrn_reflns_av_R_equivalents 0.0129
_diffrn_reflns_av_sigmaI/netI 0.1451
_diffrn_reflns_limit_h_max 16
_diffrn_reflns_limit_h_min 0
_diffrn_reflns_limit_k_max 19
_diffrn_reflns_limit_k_min 0
_diffrn_reflns_limit_l_max 16
_diffrn_reflns_limit_l_min -17
_diffrn_reflns_number 5459
_diffrn_reflns_theta_full 25.97
_diffrn_reflns_theta_max 25.97
_diffrn_reflns_theta_min 1.64
_diffrn_standards_decay_% 0
_diffrn_standards_interval_count 0
_diffrn_standards_interval_time 0
_diffrn_standards_number 0
_exptl_absorpt_coefficient_mu 0.102
_exptl_absorpt_correction_T_max 0.990
_exptl_absorpt_correction_T_min 0.980
_exptl_absorpt_correction_type multi-scan
_exptl_absorpt_process_details '(SADABS; Bruker, 2001)'
_exptl_crystal_colour Yellow
_exptl_crystal_density_diffrn 1.407
_exptl_crystal_density_method 'not measured'
_exptl_crystal_description Block
_exptl_crystal_F_000 1184
_exptl_crystal_size_max 0.20
_exptl_crystal_size_mid 0.20
_exptl_crystal_size_min 0.10
_refine_diff_density_max 0.285
_refine_diff_density_min -0.353
_refine_ls_extinction_method none
_refine_ls_goodness_of_fit_ref 0.986
_refine_ls_hydrogen_treatment constr
_refine_ls_matrix_type full
_refine_ls_number_parameters 381
_refine_ls_number_reflns 5229
_refine_ls_number_restraints 0
_refine_ls_restrained_S_all 0.986
_refine_ls_R_factor_all 0.2547
_refine_ls_R_factor_gt 0.0883
_refine_ls_shift/su_max 0.000
_refine_ls_shift/su_mean 0.000
_refine_ls_structure_factor_coef Fsqd
_refine_ls_weighting_details 'calc w=1/[\s^2^(Fo^2^)+(0.0598P)^2^] where P=(Fo^2^+2Fc^2^)/3'
_refine_ls_weighting_scheme calc
_refine_ls_wR_factor_gt 0.1450
_refine_ls_wR_factor_ref 0.2054
_reflns_number_gt 1760
_reflns_number_total 5229
_reflns_threshold_expression I>2\s(I)
_cod_data_source_file hb2266.cif
_cod_data_source_block I
_cod_depositor_comments
;
The following automatic conversions were performed:
'_symmetry_cell_setting' value 'Monoclinic' changed to 'monoclinic'
according to '/home/saulius/struct/CIF-dictionaries/cif_core.dic'
dictionary named 'cif_core.dic' version 2.4.1 from 2010-06-29.

Automatic conversion script
Id: cif_fix_enum 1527 2010-12-29 10:47:43Z saulius 

The following automatic conversions were performed:

'_symmetry_cell_setting' value 'Monoclinic' changed to 'monoclinic'
according to /home/saulius/struct/CIF-dictionaries/cif_core.dic
dictionary named 'cif_core.dic' version 2.4.1 from 2010-06-29.

Automatic conversion script
Id: cif_fix_values 1715 2011-07-08 13:25:40Z adriana 
;
_cod_original_cell_volume 2674.5(9)
_cod_original_sg_symbol_H-M 'P 21/c'
_cod_database_code 2212201
_cod_database_fobs_code 2212201

loop_
_symmetry_equiv_pos_as_xyz
'x, y, z'
'-x, y+1/2, -z+1/2'
'-x, -y, -z'
'x, -y-1/2, z-1/2'

loop_
_atom_site_type_symbol
_atom_site_label
_atom_site_fract_x
_atom_site_fract_y
_atom_site_fract_z
_atom_site_U_iso_or_equiv
_atom_site_adp_type
_atom_site_calc_flag
_atom_site_refinement_flags
_atom_site_occupancy
C C1 0.2380(5) 0.6687(4) 0.8676(4) 0.0426(15) Uani d . 1
C C2 0.1471(5) 0.6454(4) 0.8869(4) 0.0559(18) Uani d . 1
H H2 0.1294 0.5875 0.8909 0.067 Uiso calc R 1
C C3 0.0829(5) 0.7114(4) 0.9002(5) 0.0600(18) Uani d . 1
H H3 0.0202 0.6977 0.9125 0.072 Uiso calc R 1
C C4 0.1101(4) 0.7974(4) 0.8957(4) 0.0494(16) Uani d . 1
H H4 0.0665 0.8409 0.9061 0.059 Uiso calc R 1
C C5 0.2031(4) 0.8191(3) 0.8754(4) 0.0381(15) Uani d . 1
C C6 0.2673(4) 0.7531(3) 0.8622(4) 0.0435(15) Uani d . 1
H H6 0.3301 0.7659 0.8497 0.052 Uiso calc R 1
C C7 0.2379(5) 0.9113(4) 0.8701(4) 0.0451(16) Uani d . 1
C C8 0.1657(4) 0.9820(3) 0.8718(4) 0.0448(16) Uani d . 1
H H8 0.1010 0.9698 0.8811 0.054 Uiso calc R 1
C C9 0.1914(4) 1.0642(4) 0.8602(4) 0.0447(15) Uani d . 1
H H9 0.2563 1.0727 0.8500 0.054 Uiso calc R 1
C C10 0.1297(4) 1.1419(4) 0.8616(4) 0.0433(16) Uani d . 1
C C11 0.0288(5) 1.1390(4) 0.8720(4) 0.0477(16) Uani d . 1
H H11 -0.0023 1.0858 0.8764 0.057 Uiso calc R 1
C C12 -0.0251(4) 1.2147(4) 0.8757(4) 0.0474(16) Uani d . 1
H H12 -0.0926 1.2121 0.8820 0.057 Uiso calc R 1
C C13 0.0203(5) 1.2943(4) 0.8702(4) 0.0479(17) Uani d . 1
C C14 0.1195(5) 1.2984(3) 0.8583(4) 0.0460(16) Uani d . 1
H H14 0.1504 1.3516 0.8534 0.055 Uiso calc R 1
C C15 0.1715(5) 1.2224(3) 0.8538(4) 0.0464(15) Uani d . 1
H H15 0.2378 1.2253 0.8451 0.056 Uiso calc R 1
C C16 0.0081(5) 1.4486(3) 0.8774(4) 0.0599(18) Uani d . 1
H H16A 0.0742 1.4513 0.9352 0.090 Uiso calc R 1
H H16B -0.0405 1.4924 0.8839 0.090 Uiso calc R 1
H H16C 0.0230 1.4581 0.8158 0.090 Uiso calc R 1
C C17 0.7407(4) 0.8879(4) 0.8730(4) 0.0426(15) Uani d . 1
C C18 0.6427(4) 0.9111(4) 0.8789(4) 0.0532(17) Uani d . 1
H H18 0.6238 0.9691 0.8795 0.064 Uiso calc R 1
C C19 0.5736(5) 0.8463(4) 0.8838(5) 0.0645(19) Uani d . 1
H H19 0.5065 0.8601 0.8868 0.077 Uiso calc R 1
C C20 0.6043(5) 0.7600(4) 0.8845(4) 0.0520(17) Uani d . 1
H H20 0.5572 0.7164 0.8878 0.062 Uiso calc R 1
C C21 0.7039(4) 0.7382(4) 0.8802(4) 0.0398(15) Uani d . 1
C C22 0.7728(4) 0.8040(3) 0.8739(4) 0.0431(16) Uani d . 1
H H22 0.8398 0.7909 0.8703 0.052 Uiso calc R 1
C C23 0.7407(5) 0.6469(4) 0.8810(4) 0.0454(16) Uani d . 1
C C24 0.6720(5) 0.5751(4) 0.8868(4) 0.0513(17) Uani d . 1
H H24 0.6096 0.5876 0.9002 0.062 Uiso calc R 1
C C25 0.6931(4) 0.4932(4) 0.8741(4) 0.0476(16) Uani d . 1
H H25 0.7567 0.4837 0.8616 0.057 Uiso calc R 1
C C26 0.6321(5) 0.4160(4) 0.8766(4) 0.0453(16) Uani d . 1
C C27 0.5308(5) 0.4179(4) 0.8891(4) 0.0522(16) Uani d . 1
H H27 0.5005 0.4710 0.8954 0.063 Uiso calc R 1
C C28 0.4764(5) 0.3433(4) 0.8920(4) 0.0553(18) Uani d . 1
H H28 0.4108 0.3460 0.9022 0.066 Uiso calc R 1
C C29 0.5187(5) 0.2632(4) 0.8799(4) 0.0484(17) Uani d . 1
C C30 0.6162(5) 0.2590(4) 0.8667(4) 0.0493(17) Uani d . 1
H H30 0.6451 0.2057 0.8589 0.059 Uiso calc R 1
C C31 0.6706(5) 0.3341(4) 0.8652(4) 0.0482(16) Uani d . 1
H H31 0.7366 0.3303 0.8560 0.058 Uiso calc R 1
C C32 0.4996(5) 0.1105(4) 0.8790(5) 0.067(2) Uani d . 1
H H32A 0.5161 0.1049 0.8177 0.100 Uiso calc R 1
H H32B 0.4480 0.0670 0.8796 0.100 Uiso calc R 1
H H32C 0.5642 0.1031 0.9375 0.100 Uiso calc R 1
N N1 0.3068(4) 0.5978(3) 0.8527(4) 0.0544(14) Uani d . 1
N N2 0.8148(5) 0.9579(3) 0.8701(4) 0.0595(15) Uani d . 1
O O1 0.3869(3) 0.6181(3) 0.8329(3) 0.0710(13) Uani d . 1
O O2 0.2810(4) 0.5234(3) 0.8614(3) 0.0753(14) Uani d . 1
O O3 0.3263(3) 0.9234(2) 0.8638(3) 0.0661(13) Uani d . 1
O O4 -0.0401(3) 1.3648(2) 0.8735(3) 0.0567(12) Uani d . 1
O O5 0.8996(4) 0.9374(3) 0.8595(4) 0.0894(17) Uani d . 1
O O6 0.7891(4) 1.0329(2) 0.8778(3) 0.0757(14) Uani d . 1
O O7 0.8301(3) 0.6321(2) 0.8769(3) 0.0631(13) Uani d . 1
O O8 0.4557(3) 0.1940(3) 0.8821(3) 0.0655(13) Uani d . 1

loop_
_atom_site_aniso_label
_atom_site_aniso_U_11
_atom_site_aniso_U_22
_atom_site_aniso_U_33
_atom_site_aniso_U_12
_atom_site_aniso_U_13
_atom_site_aniso_U_23
C1 0.048(4) 0.032(4) 0.045(4) 0.012(3) 0.014(3) 0.003(3)
C2 0.058(4) 0.040(4) 0.074(5) -0.005(3) 0.029(4) 0.009(3)
C3 0.051(4) 0.053(4) 0.085(5) -0.001(4) 0.034(4) 0.009(4)
C4 0.042(4) 0.048(4) 0.063(4) 0.012(3) 0.024(3) 0.005(3)
C5 0.032(3) 0.038(3) 0.041(4) 0.001(3) 0.008(3) -0.002(3)
C6 0.043(4) 0.037(4) 0.049(4) -0.005(3) 0.015(3) -0.001(3)
C7 0.036(4) 0.050(4) 0.048(4) -0.004(3) 0.013(3) -0.001(3)
C8 0.037(4) 0.034(3) 0.063(4) 0.002(3) 0.017(3) -0.003(3)
C9 0.040(4) 0.051(4) 0.045(4) -0.001(3) 0.016(3) -0.002(3)
C10 0.034(4) 0.046(4) 0.048(4) 0.001(3) 0.012(3) -0.003(3)
C11 0.044(4) 0.033(3) 0.064(4) -0.003(3) 0.017(3) -0.001(3)
C12 0.039(4) 0.048(4) 0.060(4) -0.007(3) 0.024(3) -0.004(3)
C13 0.045(4) 0.040(4) 0.059(4) 0.005(3) 0.018(3) -0.002(3)
C14 0.056(4) 0.029(3) 0.055(4) 0.000(3) 0.023(3) -0.001(3)
C15 0.042(4) 0.044(4) 0.054(4) -0.006(3) 0.018(3) 0.000(3)
C16 0.070(5) 0.035(4) 0.073(5) 0.005(3) 0.022(4) -0.007(3)
C17 0.035(3) 0.038(4) 0.051(4) 0.000(3) 0.010(3) 0.002(3)
C18 0.047(4) 0.042(4) 0.070(5) 0.010(3) 0.020(4) -0.001(3)
C19 0.046(4) 0.057(4) 0.098(5) 0.001(4) 0.034(4) -0.011(4)
C20 0.048(4) 0.050(4) 0.062(4) -0.002(3) 0.024(3) 0.003(3)
C21 0.041(4) 0.041(4) 0.038(4) -0.009(3) 0.015(3) -0.007(3)
C22 0.039(4) 0.042(4) 0.053(4) -0.002(3) 0.022(3) 0.000(3)
C23 0.060(4) 0.033(4) 0.044(4) -0.001(3) 0.019(3) -0.006(3)
C24 0.048(4) 0.052(4) 0.057(4) -0.008(3) 0.023(3) -0.003(3)
C25 0.040(4) 0.047(4) 0.059(4) -0.008(3) 0.020(3) -0.003(3)
C26 0.050(4) 0.034(4) 0.052(4) 0.002(3) 0.017(3) 0.002(3)
C27 0.052(4) 0.043(4) 0.062(4) 0.010(3) 0.022(3) -0.002(3)
C28 0.054(4) 0.047(4) 0.074(5) 0.007(3) 0.034(4) 0.000(3)
C29 0.054(4) 0.031(4) 0.059(4) 0.004(3) 0.019(4) 0.002(3)
C30 0.041(4) 0.046(4) 0.059(4) 0.006(3) 0.015(3) -0.010(3)
C31 0.041(4) 0.050(4) 0.057(4) 0.001(3) 0.020(3) -0.005(3)
C32 0.064(5) 0.047(4) 0.084(5) -0.006(4) 0.020(4) -0.002(4)
N1 0.062(4) 0.043(3) 0.063(4) 0.002(3) 0.028(3) 0.002(3)
N2 0.062(4) 0.047(4) 0.074(4) -0.004(3) 0.031(3) 0.006(3)
O1 0.070(3) 0.047(3) 0.112(4) 0.008(2) 0.051(3) 0.000(2)
O2 0.089(4) 0.039(3) 0.109(4) 0.003(3) 0.049(3) 0.003(3)
O3 0.053(3) 0.040(3) 0.113(4) -0.001(2) 0.039(3) 0.005(2)
O4 0.056(3) 0.037(2) 0.080(3) 0.003(2) 0.028(2) -0.002(2)
O5 0.062(3) 0.061(3) 0.162(5) -0.006(2) 0.060(3) 0.006(3)
O6 0.090(4) 0.033(3) 0.112(4) -0.001(3) 0.046(3) 0.000(3)
O7 0.053(3) 0.047(3) 0.101(3) 0.004(2) 0.041(3) -0.003(2)
O8 0.060(3) 0.041(3) 0.104(4) -0.003(2) 0.039(3) 0.007(2)

loop_
_atom_type_symbol
_atom_type_description
_atom_type_scat_dispersion_real
_atom_type_scat_dispersion_imag
_atom_type_scat_source
C C 0.0033 0.0016 'International Tables Vol C Tables 4.2.6.8 and 6.1.1.4'
H H 0.0000 0.0000 'International Tables Vol C Tables 4.2.6.8 and 6.1.1.4'
N N 0.0061 0.0033 'International Tables Vol C Tables 4.2.6.8 and 6.1.1.4'
O O 0.0106 0.0060 'International Tables Vol C Tables 4.2.6.8 and 6.1.1.4'

loop_
_geom_angle_atom_site_label_1
_geom_angle_atom_site_label_2
_geom_angle_atom_site_label_3
_geom_angle
C6 C1 C2 123.2(6)
C6 C1 N1 119.5(6)
C2 C1 N1 117.3(5)
C1 C2 C3 117.2(6)
C1 C2 H2 121.4
C3 C2 H2 121.4
C2 C3 C4 121.3(6)
C2 C3 H3 119.4
C4 C3 H3 119.4
C3 C4 C5 120.1(6)
C3 C4 H4 119.9
C5 C4 H4 119.9
C6 C5 C4 118.6(5)
C6 C5 C7 118.5(5)
C4 C5 C7 122.9(5)
C1 C6 C5 119.6(6)
C1 C6 H6 120.2
C5 C6 H6 120.2
O3 C7 C8 122.8(6)
O3 C7 C5 117.8(6)
C8 C7 C5 119.4(5)
C9 C8 C7 120.7(6)
C9 C8 H8 119.7
C7 C8 H8 119.7
C8 C9 C10 127.6(6)
C8 C9 H9 116.2
C10 C9 H9 116.2
C15 C10 C11 117.6(6)
C15 C10 C9 119.8(5)
C11 C10 C9 122.6(5)
C12 C11 C10 120.3(6)
C12 C11 H11 119.9
C10 C11 H11 119.9
C11 C12 C13 120.6(6)
C11 C12 H12 119.7
C13 C12 H12 119.7
O4 C13 C12 115.8(6)
O4 C13 C14 124.3(6)
C12 C13 C14 119.9(6)
C15 C14 C13 118.7(6)
C15 C14 H14 120.7
C13 C14 H14 120.7
C14 C15 C10 122.9(6)
C14 C15 H15 118.5
C10 C15 H15 118.5
O4 C16 H16A 109.5
O4 C16 H16B 109.5
H16A C16 H16B 109.5
O4 C16 H16C 109.5
H16A C16 H16C 109.5
H16B C16 H16C 109.5
C22 C17 C18 123.0(6)
C22 C17 N2 119.3(5)
C18 C17 N2 117.6(6)
C19 C18 C17 118.2(6)
C19 C18 H18 120.9
C17 C18 H18 120.9
C18 C19 C20 119.9(6)
C18 C19 H19 120.1
C20 C19 H19 120.1
C21 C20 C19 120.9(6)
C21 C20 H20 119.5
C19 C20 H20 119.5
C20 C21 C22 118.9(6)
C20 C21 C23 123.1(6)
C22 C21 C23 118.1(6)
C17 C22 C21 119.1(6)
C17 C22 H22 120.5
C21 C22 H22 120.5
O7 C23 C24 119.6(5)
O7 C23 C21 119.7(6)
C24 C23 C21 120.7(6)
C25 C24 C23 123.7(6)
C25 C24 H24 118.1
C23 C24 H24 118.1
C24 C25 C26 129.7(6)
C24 C25 H25 115.2
C26 C25 H25 115.2
C31 C26 C27 115.9(6)
C31 C26 C25 120.9(6)
C27 C26 C25 123.2(6)
C28 C27 C26 121.2(6)
C28 C27 H27 119.4
C26 C27 H27 119.4
C27 C28 C29 120.4(6)
C27 C28 H28 119.8
C29 C28 H28 119.8
O8 C29 C30 125.5(6)
O8 C29 C28 114.6(6)
C30 C29 C28 119.9(6)
C29 C30 C31 119.3(6)
C29 C30 H30 120.4
C31 C30 H30 120.4
C30 C31 C26 123.4(6)
C30 C31 H31 118.3
C26 C31 H31 118.3
O8 C32 H32A 109.5
O8 C32 H32B 109.5
H32A C32 H32B 109.5
O8 C32 H32C 109.5
H32A C32 H32C 109.5
H32B C32 H32C 109.5
O2 N1 O1 124.0(5)
O2 N1 C1 118.2(5)
O1 N1 C1 117.8(5)
O6 N2 O5 123.4(6)
O6 N2 C17 119.0(6)
O5 N2 C17 117.7(5)
C13 O4 C16 117.5(5)
C29 O8 C32 116.7(5)

loop_
_geom_bond_atom_site_label_1
_geom_bond_atom_site_label_2
_geom_bond_distance
C1 C6 1.368(7)
C1 C2 1.372(7)
C1 N1 1.486(7)
C2 C3 1.381(7)
C2 H2 0.9300
C3 C4 1.383(7)
C3 H3 0.9300
C4 C5 1.399(7)
C4 H4 0.9300
C5 C6 1.381(7)
C5 C7 1.506(7)
C6 H6 0.9300
C7 O3 1.219(6)
C7 C8 1.457(7)
C8 C9 1.339(7)
C8 H8 0.9300
C9 C10 1.455(7)
C9 H9 0.9300
C10 C15 1.381(7)
C10 C11 1.395(7)
C11 C12 1.381(7)
C11 H11 0.9300
C12 C13 1.382(7)
C12 H12 0.9300
C13 O4 1.360(6)
C13 C14 1.384(7)
C14 C15 1.372(7)
C14 H14 0.9300
C15 H15 0.9300
C16 O4 1.435(6)
C16 H16A 0.9600
C16 H16B 0.9600
C16 H16C 0.9600
C17 C22 1.362(7)
C17 C18 1.377(7)
C17 N2 1.469(7)
C18 C19 1.374(7)
C18 H18 0.9300
C19 C20 1.392(7)
C19 H19 0.9300
C20 C21 1.383(7)
C20 H20 0.9300
C21 C22 1.389(7)
C21 C23 1.490(7)
C22 H22 0.9300
C23 O7 1.227(6)
C23 C24 1.455(7)
C24 C25 1.319(7)
C24 H24 0.9300
C25 C26 1.448(7)
C25 H25 0.9300
C26 C31 1.392(7)
C26 C27 1.414(7)
C27 C28 1.366(7)
C27 H27 0.9300
C28 C29 1.392(7)
C28 H28 0.9300
C29 O8 1.363(6)
C29 C30 1.368(7)
C30 C31 1.370(7)
C30 H30 0.9300
C31 H31 0.9300
C32 O8 1.421(6)
C32 H32A 0.9600
C32 H32B 0.9600
C32 H32C 0.9600
N1 O2 1.216(5)
N1 O1 1.228(5)
N2 O6 1.222(6)
N2 O5 1.225(6)

loop_
_geom_torsion_atom_site_label_1
_geom_torsion_atom_site_label_2
_geom_torsion_atom_site_label_3
_geom_torsion_atom_site_label_4
_geom_torsion
C6 C1 C2 C3 0.7(9)
N1 C1 C2 C3 -179.7(5)
C1 C2 C3 C4 -0.9(10)
C2 C3 C4 C5 1.2(9)
C3 C4 C5 C6 -1.3(8)
C3 C4 C5 C7 -179.5(5)
C2 C1 C6 C5 -0.8(9)
N1 C1 C6 C5 179.6(5)
C4 C5 C6 C1 1.0(8)
C7 C5 C6 C1 179.4(5)
C6 C5 C7 O3 -6.6(8)
C4 C5 C7 O3 171.7(5)
C6 C5 C7 C8 172.9(5)
C4 C5 C7 C8 -8.8(8)
O3 C7 C8 C9 4.1(9)
C5 C7 C8 C9 -175.4(5)
C7 C8 C9 C10 -178.9(5)
C8 C9 C10 C15 176.5(6)
C8 C9 C10 C11 -2.7(9)
C15 C10 C11 C12 -1.0(9)
C9 C10 C11 C12 178.2(5)
C10 C11 C12 C13 -0.6(9)
C11 C12 C13 O4 179.4(5)
C11 C12 C13 C14 1.6(9)
O4 C13 C14 C15 -178.6(5)
C12 C13 C14 C15 -1.0(9)
C13 C14 C15 C10 -0.6(9)
C11 C10 C15 C14 1.6(9)
C9 C10 C15 C14 -177.6(5)
C22 C17 C18 C19 -1.3(9)
N2 C17 C18 C19 -178.6(5)
C17 C18 C19 C20 1.0(9)
C18 C19 C20 C21 0.1(10)
C19 C20 C21 C22 -0.9(9)
C19 C20 C21 C23 179.8(6)
C18 C17 C22 C21 0.5(9)
N2 C17 C22 C21 177.8(5)
C20 C21 C22 C17 0.6(8)
C23 C21 C22 C17 179.9(5)
C20 C21 C23 O7 179.9(6)
C22 C21 C23 O7 0.6(8)
C20 C21 C23 C24 -0.3(9)
C22 C21 C23 C24 -179.6(5)
O7 C23 C24 C25 -9.6(9)
C21 C23 C24 C25 170.6(6)
C23 C24 C25 C26 -179.3(6)
C24 C25 C26 C31 -177.5(6)
C24 C25 C26 C27 3.5(10)
C31 C26 C27 C28 1.5(9)
C25 C26 C27 C28 -179.4(6)
C26 C27 C28 C29 -1.8(9)
C27 C28 C29 O8 -178.6(6)
C27 C28 C29 C30 1.1(9)
O8 C29 C30 C31 179.4(6)
C28 C29 C30 C31 -0.3(9)
C29 C30 C31 C26 0.2(9)
C27 C26 C31 C30 -0.7(9)
C25 C26 C31 C30 -179.9(6)
C6 C1 N1 O2 177.4(5)
C2 C1 N1 O2 -2.2(8)
C6 C1 N1 O1 -2.1(8)
C2 C1 N1 O1 178.3(6)
C22 C17 N2 O6 -174.0(6)
C18 C17 N2 O6 3.4(8)
C22 C17 N2 O5 6.3(8)
C18 C17 N2 O5 -176.2(6)
C12 C13 O4 C16 174.5(5)
C14 C13 O4 C16 -7.9(8)
C30 C29 O8 C32 5.5(9)
C28 C29 O8 C32 -174.7(5)

loop_
_cod_related_entry_id
_cod_related_entry_database
_cod_related_entry_code
1 ChemSpider 4494631
